data_7043471
loop_
_publ_author_name
'Zare, Davood'
'Doistau, Benjamin'
'Nozary, Homayoun'
'Besnard, C\'eline'
'Gu\'en\'ee, Laure'
'Suffren, Yan'
'Pel\'e, Anne-Laure'
'Hauser, Andreas'
'Piguet, Claude'

_publ_section_title
;
 CrIII as an alternative to RuII in metallo-supramolecular chemistry
;
_journal_name_full 'Dalton Trans.'
_journal_paper_doi 10.1039/C7DT01747B
_journal_year 2017
_chemical_formula_moiety 'C38 H32 Cr N8, 3(F6 P), 2(C2 H3 N)'
_chemical_formula_sum 'C42 H38 Cr F18 N10 P3'
_chemical_formula_weight 1169.73
_chemical_name_systematic
; 
 ? 
;
_space_group_IT_number 14
_symmetry_cell_setting monoclinic
_symmetry_space_group_name_Hall '-P 2yn'
_symmetry_space_group_name_H-M 'P 1 21/n 1'
_atom_sites_solution_hydrogens geom
_atom_sites_solution_primary direct
_atom_sites_solution_secondary difmap
_audit_creation_method SHELXL-97
_audit_update_record
;
2017-04-05 deposited with the CCDC.
2017-06-08 downloaded from the CCDC.
;
_cell_angle_alpha 90.00
_cell_angle_beta 93.6609(10)
_cell_angle_gamma 90.00
_cell_formula_units_Z 4
_cell_length_a 8.50371(9)
_cell_length_b 21.3589(3)
_cell_length_c 26.1354(3)
_cell_measurement_reflns_used 12106
_cell_measurement_temperature 180(2)
_cell_measurement_theta_max 72.6450
_cell_measurement_theta_min 3.9400
_cell_volume 4737.28(10)
_computing_cell_refinement
;
CrysAlisPro, Agilent Technologies,
Version 1.171.36.28 (release 01-02-2013 CrysAlis171 .NET)
(compiled Feb  1 2013,16:14:44)
;
_computing_data_collection
;
CrysAlisPro, Agilent Technologies,
Version 1.171.36.28 (release 01-02-2013 CrysAlis171 .NET)
(compiled Feb  1 2013,16:14:44)
;
_computing_data_reduction
;
CrysAlisPro, Agilent Technologies,
Version 1.171.36.28 (release 01-02-2013 CrysAlis171 .NET)
(compiled Feb  1 2013,16:14:44)
;
_computing_molecular_graphics 'Ortep 3 (Farrugia, 1997)'
_computing_publication_material ShelX_Acta
_computing_structure_refinement 'SHELXL-97 (Sheldrick, 2008)'
_computing_structure_solution 'SHELXS-97 (Sheldrick, 2008)'
_diffrn_ambient_temperature 180(2)
_diffrn_detector_area_resol_mean 10.4679
_diffrn_measured_fraction_theta_full 0.999
_diffrn_measured_fraction_theta_max 0.971
_diffrn_measurement_device_type 'SuperNova, Dual, Cu at zero, Atlas'
_diffrn_measurement_method '\w scans'
_diffrn_radiation_monochromator mirror
_diffrn_radiation_source 'SuperNova (Cu) X-ray Source'
_diffrn_radiation_type CuK\a
_diffrn_radiation_wavelength 1.54184
_diffrn_reflns_av_R_equivalents 0.0236
_diffrn_reflns_av_sigmaI/netI 0.0260
_diffrn_reflns_limit_h_max 10
_diffrn_reflns_limit_h_min -10
_diffrn_reflns_limit_k_max 26
_diffrn_reflns_limit_k_min -17
_diffrn_reflns_limit_l_max 19
_diffrn_reflns_limit_l_min -32
_diffrn_reflns_number 21914
_diffrn_reflns_theta_full 67.50
_diffrn_reflns_theta_max 72.58
_diffrn_reflns_theta_min 3.39
_exptl_absorpt_coefficient_mu 4.005
_exptl_absorpt_correction_T_max 0.755
_exptl_absorpt_correction_T_min 0.520
_exptl_absorpt_correction_type analytical
_exptl_absorpt_process_details
;
CrysAlisPro, Agilent Technologies,
Version 1.171.36.28 (release 01-02-2013 CrysAlis171 .NET)
(compiled Feb  1 2013,16:14:44)
Analytical numeric absorption correction using a multifaceted crystal
            model based on expressions derived by R.C. Clark & J.S. Reid.
(Clark, R. C. & Reid, J. S. (1995). Acta Cryst. A51, 887-897)
;
_exptl_crystal_colour red
_exptl_crystal_density_diffrn 1.640
_exptl_crystal_density_method 'not measured'
_exptl_crystal_description prism
_exptl_crystal_F_000 2364
_exptl_crystal_size_max 0.2584
_exptl_crystal_size_mid 0.1037
_exptl_crystal_size_min 0.0757
_refine_diff_density_max 1.795
_refine_diff_density_min -0.637
_refine_diff_density_rms 0.075
_refine_ls_extinction_method none
_refine_ls_goodness_of_fit_ref 1.044
_refine_ls_hydrogen_treatment constr
_refine_ls_matrix_type full
_refine_ls_number_parameters 671
_refine_ls_number_reflns 9149
_refine_ls_number_restraints 0
_refine_ls_restrained_S_all 1.044
_refine_ls_R_factor_all 0.0582
_refine_ls_R_factor_gt 0.0537
_refine_ls_shift/su_max 0.001
_refine_ls_shift/su_mean 0.000
_refine_ls_structure_factor_coef Fsqd
_refine_ls_weighting_details 'calc w=1/[\s^2^(Fo^2^)+(0.0833P)^2^+6.0854P] where P=(Fo^2^+2Fc^2^)/3'
_refine_ls_weighting_scheme calc
_refine_ls_wR_factor_gt 0.1460
_refine_ls_wR_factor_ref 0.1506
_reflns_number_gt 8307
_reflns_number_total 9149
_reflns_threshold_expression >2sigma(I)
_cod_data_source_file c7dt01747b2.cif
_cod_data_source_block 7
_cod_original_cell_volume 4737.29(9)
_cod_original_sg_symbol_H-M 'P 21/n'
_cod_database_code 7043471

loop_
_symmetry_equiv_pos_as_xyz
'x, y, z'
'-x+1/2, y+1/2, -z+1/2'
'-x, -y, -z'
'x-1/2, -y-1/2, z-1/2'

loop_
_atom_site_label
_atom_site_type_symbol
_atom_site_fract_x
_atom_site_fract_y
_atom_site_fract_z
_atom_site_U_iso_or_equiv
_atom_site_adp_type
_atom_site_occupancy
_atom_site_symmetry_multiplicity
_atom_site_calc_flag
_atom_site_refinement_flags
Cr1 Cr 0.47122(5) 0.233538(18) 0.253639(14) 0.01750(12) Uani 1 1 d .
N1 N 0.5518(2) 0.14507(10) 0.24039(8) 0.0207(4) Uani 1 1 d .
N2 N 0.6072(3) 0.07157(11) 0.18373(8) 0.0256(5) Uani 1 1 d .
N3 N 0.4850(2) 0.23338(10) 0.17656(8) 0.0202(4) Uani 1 1 d .
N4 N 0.3991(2) 0.32190(10) 0.23473(8) 0.0203(4) Uani 1 1 d .
N5 N 0.3524(3) 0.39390(10) 0.17384(8) 0.0236(4) Uani 1 1 d .
N6 N 0.2478(3) 0.19724(10) 0.25964(8) 0.0232(4) Uani 1 1 d .
N7 N 0.4517(3) 0.23583(10) 0.32910(8) 0.0228(4) Uani 1 1 d .
N8 N 0.6886(3) 0.26934(10) 0.27957(9) 0.0238(5) Uani 1 1 d .
C1 C 0.5817(3) 0.08957(12) 0.26725(10) 0.0230(5) Uani 1 1 d .
C2 C 0.5804(3) 0.07601(14) 0.31936(11) 0.0294(6) Uani 1 1 d .
H2 H 0.5562 0.1071 0.3436 0.035 Uiso 1 1 calc R
C3 C 0.6160(4) 0.01520(15) 0.33413(12) 0.0384(7) Uani 1 1 d .
H3 H 0.6155 0.0043 0.3694 0.046 Uiso 1 1 calc R
C4 C 0.6528(4) -0.03083(15) 0.29841(13) 0.0438(8) Uani 1 1 d .
H4 H 0.6762 -0.0721 0.3101 0.053 Uiso 1 1 calc R
C5 C 0.6560(4) -0.01772(14) 0.24659(12) 0.0372(7) Uani 1 1 d .
H5 H 0.6824 -0.0487 0.2225 0.045 Uiso 1 1 calc R
C6 C 0.6183(3) 0.04340(13) 0.23169(11) 0.0274(6) Uani 1 1 d .
C7 C 0.5678(3) 0.13160(12) 0.19064(9) 0.0222(5) Uani 1 1 d .
C8 C 0.5368(3) 0.18172(12) 0.15310(9) 0.0218(5) Uani 1 1 d .
C9 C 0.5541(3) 0.18172(13) 0.10080(10) 0.0278(6) Uani 1 1 d .
H9 H 0.5938 0.1459 0.0844 0.033 Uiso 1 1 calc R
C10 C 0.5128(4) 0.23476(14) 0.07291(10) 0.0302(6) Uani 1 1 d .
H10 H 0.5230 0.2353 0.0369 0.036 Uiso 1 1 calc R
C11 C 0.4563(3) 0.28738(13) 0.09702(10) 0.0272(5) Uani 1 1 d .
H11 H 0.4260 0.3237 0.0779 0.033 Uiso 1 1 calc R
C12 C 0.4451(3) 0.28558(12) 0.14967(9) 0.0213(5) Uani 1 1 d .
C13 C 0.3964(3) 0.33482(12) 0.18421(9) 0.0219(5) Uani 1 1 d .
C14 C 0.3271(3) 0.42239(12) 0.22025(10) 0.0236(5) Uani 1 1 d .
C15 C 0.2843(3) 0.48366(13) 0.23144(12) 0.0316(6) Uani 1 1 d .
H15 H 0.2651 0.5142 0.2054 0.038 Uiso 1 1 calc R
C16 C 0.2714(4) 0.49740(14) 0.28260(12) 0.0340(6) Uani 1 1 d .
H16 H 0.2421 0.5386 0.2919 0.041 Uiso 1 1 calc R
C17 C 0.3004(3) 0.45243(14) 0.32140(11) 0.0314(6) Uani 1 1 d .
H17 H 0.2901 0.4640 0.3561 0.038 Uiso 1 1 calc R
C18 C 0.3435(3) 0.39207(13) 0.31019(10) 0.0266(5) Uani 1 1 d .
H18 H 0.3633 0.3619 0.3365 0.032 Uiso 1 1 calc R
C19 C 0.3568(3) 0.37691(12) 0.25841(10) 0.0222(5) Uani 1 1 d .
C20 C 0.6250(4) 0.03681(14) 0.13532(11) 0.0362(7) Uani 1 1 d .
H20A H 0.5534 0.0550 0.1079 0.043 Uiso 1 1 calc R
H20B H 0.5941 -0.0074 0.1400 0.043 Uiso 1 1 calc R
C21 C 0.7931(5) 0.0393(2) 0.11907(14) 0.0573(11) Uani 1 1 d .
H21A H 0.8642 0.0212 0.1461 0.086 Uiso 1 1 calc R
H21B H 0.8228 0.0829 0.1132 0.086 Uiso 1 1 calc R
H21C H 0.8008 0.0153 0.0874 0.086 Uiso 1 1 calc R
C22 C 0.3371(3) 0.42660(13) 0.12404(10) 0.0289(6) Uani 1 1 d .
H22A H 0.2605 0.4613 0.1259 0.035 Uiso 1 1 calc R
H22B H 0.2961 0.3971 0.0972 0.035 Uiso 1 1 calc R
C23 C 0.4939(4) 0.45241(16) 0.10969(12) 0.0417(7) Uani 1 1 d .
H23A H 0.5328 0.4827 0.1357 0.063 Uiso 1 1 calc R
H23B H 0.4806 0.4732 0.0762 0.063 Uiso 1 1 calc R
H23C H 0.5698 0.4181 0.1079 0.063 Uiso 1 1 calc R
C24 C 0.1526(3) 0.17512(13) 0.22090(11) 0.0301(6) Uani 1 1 d .
H24 H 0.1795 0.1819 0.1866 0.036 Uiso 1 1 calc R
C25 C 0.0156(4) 0.14252(16) 0.22982(15) 0.0421(8) Uani 1 1 d .
H25 H -0.0510 0.1276 0.2019 0.050 Uiso 1 1 calc R
C26 C -0.0225(4) 0.13204(17) 0.27925(16) 0.0479(9) Uani 1 1 d .
H26 H -0.1138 0.1084 0.2858 0.057 Uiso 1 1 calc R
C27 C 0.0719(4) 0.15583(16) 0.31960(14) 0.0397(7) Uani 1 1 d .
H27 H 0.0453 0.1498 0.3540 0.048 Uiso 1 1 calc R
C28 C 0.2065(3) 0.18876(13) 0.30868(11) 0.0269(5) Uani 1 1 d .
C29 C 0.3176(3) 0.21554(13) 0.34819(10) 0.0270(6) Uani 1 1 d .
C30 C 0.2951(4) 0.22146(16) 0.40001(11) 0.0388(7) Uani 1 1 d .
H30 H 0.2001 0.2077 0.4136 0.047 Uiso 1 1 calc R
C31 C 0.4144(5) 0.24792(18) 0.43159(12) 0.0452(8) Uani 1 1 d .
H31 H 0.4013 0.2524 0.4672 0.054 Uiso 1 1 calc R
C32 C 0.5515(4) 0.26772(15) 0.41156(11) 0.0389(7) Uani 1 1 d .
H32 H 0.6336 0.2856 0.4332 0.047 Uiso 1 1 calc R
C33 C 0.5684(4) 0.26131(12) 0.35951(10) 0.0272(6) Uani 1 1 d .
C34 C 0.7050(3) 0.28059(13) 0.33097(10) 0.0269(5) Uani 1 1 d .
C35 C 0.8388(4) 0.30838(16) 0.35341(13) 0.0405(7) Uani 1 1 d .
H35 H 0.8489 0.3152 0.3894 0.049 Uiso 1 1 calc R
C36 C 0.9576(4) 0.32602(16) 0.32293(15) 0.0455(8) Uani 1 1 d .
H36 H 1.0497 0.3459 0.3376 0.055 Uiso 1 1 calc R
C37 C 0.9416(4) 0.31455(15) 0.27099(14) 0.0409(7) Uani 1 1 d .
H37 H 1.0229 0.3260 0.2495 0.049 Uiso 1 1 calc R
C38 C 0.8054(3) 0.28606(14) 0.25042(12) 0.0307(6) Uani 1 1 d .
H38 H 0.7946 0.2782 0.2146 0.037 Uiso 1 1 calc R
P1 P 0.86173(12) 0.60361(4) 0.53508(3) 0.0405(2) Uani 1 1 d .
F1 F 0.7748(5) 0.63135(17) 0.58079(11) 0.1207(16) Uani 1 1 d .
F2 F 0.9813(5) 0.57167(15) 0.57574(10) 0.0979(11) Uani 1 1 d .
F3 F 0.9565(4) 0.57798(15) 0.48931(9) 0.0832(9) Uani 1 1 d .
F4 F 0.7451(3) 0.63780(14) 0.49418(9) 0.0686(7) Uani 1 1 d .
F5 F 0.7616(6) 0.54331(18) 0.53421(15) 0.1270(16) Uani 1 1 d .
F6 F 0.9692(5) 0.66449(15) 0.53560(11) 0.1025(13) Uani 1 1 d .
P2 P 0.53942(10) 0.78777(5) 0.39116(4) 0.0467(2) Uani 1 1 d .
F7 F 0.6109(3) 0.72667(12) 0.36617(11) 0.0686(7) Uani 1 1 d .
F8 F 0.4359(3) 0.80011(13) 0.33809(9) 0.0676(7) Uani 1 1 d .
F9 F 0.4681(4) 0.84911(17) 0.41467(13) 0.0994(12) Uani 1 1 d .
F10 F 0.6443(3) 0.77552(15) 0.44323(9) 0.0726(8) Uani 1 1 d .
F11 F 0.4015(4) 0.74632(19) 0.41171(17) 0.1102(13) Uani 1 1 d .
F12 F 0.6803(3) 0.82719(13) 0.36871(10) 0.0691(7) Uani 1 1 d .
P3 P 0.16654(10) 0.86168(4) 0.54416(3) 0.03583(19) Uani 1 1 d .
F13 F 0.1640(5) 0.90104(17) 0.49438(11) 0.1066(13) Uani 1 1 d .
F14 F 0.1640(5) 0.81933(18) 0.59355(12) 0.1197(16) Uani 1 1 d .
F15 F 0.3425(4) 0.87570(19) 0.56084(14) 0.1040(12) Uani 1 1 d .
F16 F -0.0090(3) 0.8425(2) 0.52728(17) 0.1195(14) Uani 1 1 d .
F17 F 0.1009(5) 0.91624(14) 0.57590(11) 0.0978(11) Uani 1 1 d .
F18 F 0.2259(3) 0.80351(14) 0.51242(10) 0.0772(8) Uani 1 1 d .
N9 N 0.3012(4) 0.06847(16) 0.40121(15) 0.0573(8) Uani 1 1 d .
C39 C 0.3124(5) 0.06749(17) 0.44461(17) 0.0509(9) Uani 1 1 d .
C40 C 0.3260(8) 0.0666(3) 0.5002(2) 0.0905(17) Uani 1 1 d .
H40A H 0.2988 0.0248 0.5125 0.136 Uiso 1 1 calc R
H40B H 0.2540 0.0976 0.5135 0.136 Uiso 1 1 calc R
H40C H 0.4345 0.0767 0.5123 0.136 Uiso 1 1 calc R
N10 N 0.7367(4) 0.40553(16) 0.61827(12) 0.0521(8) Uani 1 1 d .
C41 C 0.6967(4) 0.40095(18) 0.57648(14) 0.0466(8) Uani 1 1 d .
C42 C 0.6489(6) 0.3932(4) 0.52270(18) 0.0905(19) Uani 1 1 d .
H42A H 0.7307 0.3703 0.5057 0.136 Uiso 1 1 calc R
H42B H 0.6338 0.4345 0.5067 0.136 Uiso 1 1 calc R
H42C H 0.5498 0.3697 0.5193 0.136 Uiso 1 1 calc R

loop_
_atom_site_aniso_label
_atom_site_aniso_U_11
_atom_site_aniso_U_22
_atom_site_aniso_U_33
_atom_site_aniso_U_23
_atom_site_aniso_U_13
_atom_site_aniso_U_12
Cr1 0.0206(2) 0.0189(2) 0.0130(2) -0.00058(14) 0.00079(15) -0.00137(15)
N1 0.0221(10) 0.0218(10) 0.0177(10) -0.0011(8) -0.0011(8) -0.0004(8)
N2 0.0314(11) 0.0231(11) 0.0216(11) -0.0059(9) -0.0036(9) 0.0011(9)
N3 0.0228(10) 0.0220(11) 0.0159(10) -0.0001(8) 0.0019(8) -0.0023(8)
N4 0.0225(10) 0.0213(10) 0.0172(9) 0.0001(8) 0.0007(8) -0.0001(8)
N5 0.0269(11) 0.0220(11) 0.0216(10) 0.0027(8) -0.0010(8) -0.0003(9)
N6 0.0226(10) 0.0217(10) 0.0254(11) -0.0005(8) 0.0024(8) -0.0005(8)
N7 0.0287(11) 0.0227(11) 0.0172(10) -0.0004(8) 0.0021(8) 0.0017(8)
N8 0.0239(11) 0.0218(11) 0.0253(11) -0.0002(8) -0.0019(9) -0.0010(8)
C1 0.0212(12) 0.0214(12) 0.0259(13) 0.0009(10) -0.0022(10) -0.0006(10)
C2 0.0326(14) 0.0302(14) 0.0250(13) 0.0028(11) -0.0012(11) 0.0014(11)
C3 0.0499(18) 0.0349(16) 0.0293(15) 0.0078(12) -0.0051(13) 0.0017(14)
C4 0.060(2) 0.0275(15) 0.0423(18) 0.0061(13) -0.0095(15) 0.0068(14)
C5 0.0494(18) 0.0235(14) 0.0376(16) -0.0039(12) -0.0063(13) 0.0060(13)
C6 0.0286(13) 0.0249(13) 0.0278(13) -0.0021(11) -0.0050(11) -0.0004(11)
C7 0.0218(12) 0.0252(13) 0.0193(11) -0.0034(10) -0.0004(9) -0.0008(10)
C8 0.0212(11) 0.0241(12) 0.0199(11) -0.0032(10) -0.0002(9) -0.0020(10)
C9 0.0343(14) 0.0296(14) 0.0198(12) -0.0048(10) 0.0037(10) 0.0002(11)
C10 0.0373(15) 0.0375(16) 0.0160(12) -0.0023(11) 0.0034(11) -0.0043(12)
C11 0.0339(14) 0.0291(14) 0.0182(12) 0.0023(10) -0.0013(10) -0.0013(11)
C12 0.0217(11) 0.0235(12) 0.0184(11) 0.0000(10) -0.0014(9) -0.0031(10)
C13 0.0220(12) 0.0243(12) 0.0190(11) 0.0013(10) -0.0011(9) -0.0029(10)
C14 0.0246(12) 0.0221(12) 0.0241(12) -0.0002(10) 0.0006(10) -0.0012(10)
C15 0.0358(15) 0.0217(13) 0.0372(15) 0.0023(11) 0.0025(12) 0.0010(11)
C16 0.0387(15) 0.0230(13) 0.0409(16) -0.0044(12) 0.0075(13) 0.0026(12)
C17 0.0363(15) 0.0289(14) 0.0299(14) -0.0065(11) 0.0089(11) -0.0006(12)
C18 0.0303(13) 0.0269(13) 0.0229(12) -0.0003(10) 0.0037(10) -0.0013(11)
C19 0.0217(12) 0.0210(12) 0.0240(12) -0.0007(10) 0.0012(9) -0.0011(9)
C20 0.0539(18) 0.0282(14) 0.0255(14) -0.0116(11) -0.0053(13) 0.0078(13)
C21 0.057(2) 0.078(3) 0.0370(18) -0.0183(18) 0.0045(16) 0.026(2)
C22 0.0369(15) 0.0266(13) 0.0224(13) 0.0074(10) -0.0040(11) 0.0012(11)
C23 0.0496(18) 0.0409(17) 0.0347(16) 0.0111(13) 0.0023(14) -0.0129(15)
C24 0.0271(13) 0.0299(14) 0.0324(14) -0.0027(11) -0.0051(11) -0.0002(11)
C25 0.0266(14) 0.0407(18) 0.057(2) 0.0012(15) -0.0084(14) -0.0039(13)
C26 0.0226(14) 0.048(2) 0.073(2) 0.0098(18) 0.0047(15) -0.0080(13)
C27 0.0287(14) 0.0418(17) 0.0499(19) 0.0113(15) 0.0136(13) -0.0003(13)
C28 0.0258(13) 0.0268(13) 0.0289(13) 0.0023(11) 0.0081(10) 0.0035(11)
C29 0.0344(14) 0.0244(13) 0.0230(13) 0.0028(10) 0.0086(11) 0.0051(11)
C30 0.0526(19) 0.0408(17) 0.0247(14) 0.0031(12) 0.0156(13) 0.0070(14)
C31 0.070(2) 0.0491(19) 0.0172(13) -0.0021(13) 0.0085(14) 0.0118(18)
C32 0.055(2) 0.0395(17) 0.0208(14) -0.0068(12) -0.0067(13) 0.0087(14)
C33 0.0363(15) 0.0246(13) 0.0200(12) -0.0025(10) -0.0036(11) 0.0028(11)
C34 0.0308(14) 0.0240(13) 0.0249(13) -0.0013(10) -0.0058(11) 0.0009(11)
C35 0.0400(17) 0.0371(17) 0.0423(17) -0.0065(14) -0.0147(14) -0.0036(14)
C36 0.0310(15) 0.0396(18) 0.064(2) -0.0024(16) -0.0123(15) -0.0086(13)
C37 0.0278(14) 0.0348(16) 0.060(2) 0.0035(15) 0.0044(14) -0.0061(12)
C38 0.0282(14) 0.0281(14) 0.0361(15) 0.0031(12) 0.0035(11) -0.0029(11)
P1 0.0626(5) 0.0364(4) 0.0230(4) 0.0061(3) 0.0061(3) 0.0046(4)
F1 0.205(4) 0.113(3) 0.0509(15) 0.0239(16) 0.065(2) 0.086(3)
F2 0.156(3) 0.088(2) 0.0463(14) 0.0207(14) -0.0190(16) 0.050(2)
F3 0.112(2) 0.099(2) 0.0418(13) 0.0117(13) 0.0219(14) 0.0485(18)
F4 0.0570(13) 0.099(2) 0.0500(13) 0.0193(13) 0.0024(11) 0.0185(13)
F5 0.176(4) 0.095(3) 0.111(3) 0.019(2) 0.011(3) -0.076(3)
F6 0.155(3) 0.082(2) 0.0646(17) 0.0241(15) -0.0396(19) -0.054(2)
P2 0.0346(4) 0.0620(6) 0.0432(5) -0.0051(4) 0.0007(4) 0.0098(4)
F7 0.0634(15) 0.0684(16) 0.0725(16) -0.0178(13) -0.0086(12) 0.0212(12)
F8 0.0538(13) 0.0838(18) 0.0619(14) -0.0105(13) -0.0217(11) 0.0206(12)
F9 0.085(2) 0.112(2) 0.097(2) -0.0506(19) -0.0257(17) 0.0556(19)
F10 0.0683(16) 0.112(2) 0.0380(12) 0.0050(13) 0.0061(11) 0.0290(15)
F11 0.0622(18) 0.125(3) 0.148(3) 0.015(3) 0.040(2) -0.0168(19)
F12 0.0633(15) 0.0777(17) 0.0645(15) 0.0157(13) -0.0103(12) -0.0167(13)
P3 0.0406(4) 0.0428(4) 0.0243(4) 0.0001(3) 0.0035(3) 0.0032(3)
F13 0.176(4) 0.098(2) 0.0481(15) 0.0312(15) 0.0252(19) 0.034(2)
F14 0.166(3) 0.120(3) 0.082(2) 0.062(2) 0.077(2) 0.090(3)
F15 0.0626(17) 0.137(3) 0.109(3) -0.039(2) -0.0151(17) -0.0253(19)
F16 0.0451(15) 0.134(3) 0.178(4) -0.047(3) -0.0049(19) 0.0006(18)
F17 0.157(3) 0.0723(18) 0.0621(16) -0.0217(14) -0.0059(18) 0.058(2)
F18 0.0798(17) 0.094(2) 0.0559(14) -0.0313(14) -0.0135(12) 0.0328(15)
N9 0.060(2) 0.0454(18) 0.067(2) -0.0126(16) 0.0129(17) -0.0136(15)
C39 0.049(2) 0.0369(18) 0.067(3) -0.0126(17) 0.0052(18) -0.0051(15)
C40 0.106(4) 0.102(4) 0.062(3) -0.012(3) -0.005(3) 0.022(4)
N10 0.065(2) 0.0484(18) 0.0424(17) -0.0034(14) 0.0036(15) 0.0062(15)
C41 0.0424(18) 0.054(2) 0.044(2) -0.0068(16) 0.0062(15) 0.0034(16)
C42 0.068(3) 0.153(6) 0.049(3) -0.021(3) -0.011(2) -0.014(3)

loop_
_atom_type_symbol
_atom_type_description
_atom_type_scat_dispersion_real
_atom_type_scat_dispersion_imag
_atom_type_scat_source
C C 0.0181 0.0091 'International Tables Vol C Tables 4.2.6.8 and 6.1.1.4'
H H 0.0000 0.0000 'International Tables Vol C Tables 4.2.6.8 and 6.1.1.4'
Cr Cr -0.1635 2.4439 'International Tables Vol C Tables 4.2.6.8 and 6.1.1.4'
F F 0.0727 0.0534 'International Tables Vol C Tables 4.2.6.8 and 6.1.1.4'
N N 0.0311 0.0180 'International Tables Vol C Tables 4.2.6.8 and 6.1.1.4'
P P 0.2955 0.4335 'International Tables Vol C Tables 4.2.6.8 and 6.1.1.4'

loop_
_geom_angle_atom_site_label_1
_geom_angle_atom_site_label_2
_geom_angle_atom_site_label_3
_geom_angle
N7 Cr1 N3 178.03(9)
N7 Cr1 N4 100.07(8)
N3 Cr1 N4 78.21(8)
N7 Cr1 N1 103.90(8)
N3 Cr1 N1 77.82(8)
N4 Cr1 N1 156.03(8)
N7 Cr1 N6 78.40(9)
N3 Cr1 N6 100.75(9)
N4 Cr1 N6 95.86(9)
N1 Cr1 N6 89.18(9)
N7 Cr1 N8 78.24(9)
N3 Cr1 N8 102.64(9)
N4 Cr1 N8 89.19(8)
N1 Cr1 N8 95.43(8)
N6 Cr1 N8 156.61(9)
C7 N1 C1 106.2(2)
C7 N1 Cr1 114.58(17)
C1 N1 Cr1 138.83(17)
C7 N2 C6 107.2(2)
C7 N2 C20 129.3(2)
C6 N2 C20 123.3(2)
C12 N3 C8 121.2(2)
C12 N3 Cr1 119.21(17)
C8 N3 Cr1 119.63(17)
C13 N4 C19 106.0(2)
C13 N4 Cr1 114.44(17)
C19 N4 Cr1 139.49(17)
C13 N5 C14 107.1(2)
C13 N5 C22 129.2(2)
C14 N5 C22 123.7(2)
C24 N6 C28 119.0(2)
C24 N6 Cr1 126.01(19)
C28 N6 Cr1 114.47(17)
C29 N7 C33 121.4(2)
C29 N7 Cr1 119.07(19)
C33 N7 Cr1 119.36(19)
C38 N8 C34 118.8(2)
C38 N8 Cr1 126.2(2)
C34 N8 Cr1 114.81(18)
N1 C1 C2 131.1(2)
N1 C1 C6 107.8(2)
C2 C1 C6 121.1(2)
C3 C2 C1 116.9(3)
C3 C2 H2 121.5
C1 C2 H2 121.5
C2 C3 C4 121.7(3)
C2 C3 H3 119.1
C4 C3 H3 119.1
C5 C4 C3 121.8(3)
C5 C4 H4 119.1
C3 C4 H4 119.1
C4 C5 C6 116.4(3)
C4 C5 H5 121.8
C6 C5 H5 121.8
N2 C6 C5 131.2(3)
N2 C6 C1 106.8(2)
C5 C6 C1 122.0(3)
N2 C7 N1 112.1(2)
N2 C7 C8 130.2(2)
N1 C7 C8 117.7(2)
N3 C8 C9 120.5(2)
N3 C8 C7 110.1(2)
C9 C8 C7 129.5(2)
C10 C9 C8 118.8(3)
C10 C9 H9 120.6
C8 C9 H9 120.6
C9 C10 C11 120.5(2)
C9 C10 H10 119.7
C11 C10 H10 119.7
C12 C11 C10 118.4(3)
C12 C11 H11 120.8
C10 C11 H11 120.8
N3 C12 C11 120.6(2)
N3 C12 C13 110.1(2)
C11 C12 C13 129.3(2)
N5 C13 N4 112.2(2)
N5 C13 C12 129.7(2)
N4 C13 C12 118.0(2)
N5 C14 C15 130.8(3)
N5 C14 C19 106.7(2)
C15 C14 C19 122.5(3)
C16 C15 C14 116.2(3)
C16 C15 H15 121.9
C14 C15 H15 121.9
C15 C16 C17 122.1(3)
C15 C16 H16 118.9
C17 C16 H16 118.9
C18 C17 C16 121.5(3)
C18 C17 H17 119.2
C16 C17 H17 119.2
C17 C18 C19 117.4(3)
C17 C18 H18 121.3
C19 C18 H18 121.3
N4 C19 C18 131.7(2)
N4 C19 C14 108.0(2)
C18 C19 C14 120.2(2)
N2 C20 C21 111.8(3)
N2 C20 H20A 109.3
C21 C20 H20A 109.3
N2 C20 H20B 109.3
C21 C20 H20B 109.3
H20A C20 H20B 107.9
C20 C21 H21A 109.5
C20 C21 H21B 109.5
H21A C21 H21B 109.5
C20 C21 H21C 109.5
H21A C21 H21C 109.5
H21B C21 H21C 109.5
N5 C22 C23 111.2(2)
N5 C22 H22A 109.4
C23 C22 H22A 109.4
N5 C22 H22B 109.4
C23 C22 H22B 109.4
H22A C22 H22B 108.0
C22 C23 H23A 109.5
C22 C23 H23B 109.5
H23A C23 H23B 109.5
C22 C23 H23C 109.5
H23A C23 H23C 109.5
H23B C23 H23C 109.5
N6 C24 C25 121.4(3)
N6 C24 H24 119.3
C25 C24 H24 119.3
C26 C25 C24 119.4(3)
C26 C25 H25 120.3
C24 C25 H25 120.3
C25 C26 C27 119.9(3)
C25 C26 H26 120.0
C27 C26 H26 120.0
C26 C27 C28 118.4(3)
C26 C27 H27 120.8
C28 C27 H27 120.8
N6 C28 C27 121.7(3)
N6 C28 C29 114.6(2)
C27 C28 C29 123.6(3)
N7 C29 C30 120.4(3)
N7 C29 C28 112.8(2)
C30 C29 C28 126.8(3)
C29 C30 C31 118.5(3)
C29 C30 H30 120.7
C31 C30 H30 120.7
C32 C31 C30 120.3(3)
C32 C31 H31 119.9
C30 C31 H31 119.9
C31 C32 C33 119.2(3)
C31 C32 H32 120.4
C33 C32 H32 120.4
N7 C33 C32 120.1(3)
N7 C33 C34 112.8(2)
C32 C33 C34 127.1(3)
N8 C34 C35 121.6(3)
N8 C34 C33 114.5(2)
C35 C34 C33 123.9(3)
C36 C35 C34 119.1(3)
C36 C35 H35 120.4
C34 C35 H35 120.4
C37 C36 C35 119.4(3)
C37 C36 H36 120.3
C35 C36 H36 120.3
C36 C37 C38 119.2(3)
C36 C37 H37 120.4
C38 C37 H37 120.4
N8 C38 C37 121.9(3)
N8 C38 H38 119.1
C37 C38 H38 119.1
F5 P1 F1 92.3(3)
F5 P1 F2 88.9(2)
F1 P1 F2 87.99(18)
F5 P1 F3 90.4(2)
F1 P1 F3 177.2(2)
F2 P1 F3 91.27(16)
F5 P1 F4 93.1(2)
F1 P1 F4 91.99(17)
F2 P1 F4 178.1(2)
F3 P1 F4 88.66(14)
F5 P1 F6 178.3(3)
F1 P1 F6 89.0(2)
F2 P1 F6 90.15(19)
F3 P1 F6 88.2(2)
F4 P1 F6 87.90(16)
F9 P2 F11 91.2(2)
F9 P2 F7 178.68(18)
F11 P2 F7 89.50(19)
F9 P2 F10 90.66(16)
F11 P2 F10 90.3(2)
F7 P2 F10 90.46(14)
F9 P2 F12 91.2(2)
F11 P2 F12 177.5(2)
F7 P2 F12 88.09(16)
F10 P2 F12 90.47(15)
F9 P2 F8 89.83(15)
F11 P2 F8 90.4(2)
F7 P2 F8 89.04(14)
F10 P2 F8 179.15(14)
F12 P2 F8 88.82(14)
F13 P3 F17 93.17(18)
F13 P3 F15 95.3(2)
F17 P3 F15 94.4(2)
F13 P3 F14 177.4(3)
F17 P3 F14 88.22(17)
F15 P3 F14 86.8(2)
F13 P3 F16 86.8(2)
F17 P3 F16 88.7(2)
F15 P3 F16 176.1(2)
F14 P3 F16 91.0(3)
F13 P3 F18 88.49(17)
F17 P3 F18 176.9(2)
F15 P3 F18 88.01(18)
F14 P3 F18 90.01(17)
F16 P3 F18 88.73(18)
N9 C39 C40 179.6(5)
C39 C40 H40A 109.5
C39 C40 H40B 109.5
H40A C40 H40B 109.5
C39 C40 H40C 109.5
H40A C40 H40C 109.5
H40B C40 H40C 109.5
N10 C41 C42 178.0(5)
C41 C42 H42A 109.5
C41 C42 H42B 109.5
H42A C42 H42B 109.5
C41 C42 H42C 109.5
H42A C42 H42C 109.5
H42B C42 H42C 109.5

loop_
_geom_bond_atom_site_label_1
_geom_bond_atom_site_label_2
_geom_bond_distance
Cr1 N7 1.990(2)
Cr1 N3 2.025(2)
Cr1 N4 2.036(2)
Cr1 N1 2.047(2)
Cr1 N6 2.067(2)
Cr1 N8 2.074(2)
N1 C7 1.347(3)
N1 C1 1.393(3)
N2 C7 1.340(3)
N2 C6 1.388(4)
N2 C20 1.483(3)
N3 C12 1.350(3)
N3 C8 1.350(3)
N4 C13 1.348(3)
N4 C19 1.386(3)
N5 C13 1.339(3)
N5 C14 1.386(3)
N5 C22 1.476(3)
N6 C24 1.341(3)
N6 C28 1.362(3)
N7 C29 1.345(4)
N7 C33 1.346(4)
N8 C38 1.338(4)
N8 C34 1.363(3)
C1 C2 1.393(4)
C1 C6 1.403(4)
C2 C3 1.383(4)
C2 H2 0.9500
C3 C4 1.405(5)
C3 H3 0.9500
C4 C5 1.385(5)
C4 H4 0.9500
C5 C6 1.394(4)
C5 H5 0.9500
C7 C8 1.465(4)
C8 C9 1.384(4)
C9 C10 1.380(4)
C9 H9 0.9500
C10 C11 1.389(4)
C10 H10 0.9500
C11 C12 1.386(3)
C11 H11 0.9500
C12 C13 1.463(4)
C14 C15 1.394(4)
C14 C19 1.403(4)
C15 C16 1.380(4)
C15 H15 0.9500
C16 C17 1.407(4)
C16 H16 0.9500
C17 C18 1.377(4)
C17 H17 0.9500
C18 C19 1.403(4)
C18 H18 0.9500
C20 C21 1.518(5)
C20 H20A 0.9900
C20 H20B 0.9900
C21 H21A 0.9800
C21 H21B 0.9800
C21 H21C 0.9800
C22 C23 1.512(4)
C22 H22A 0.9900
C22 H22B 0.9900
C23 H23A 0.9800
C23 H23B 0.9800
C23 H23C 0.9800
C24 C25 1.390(4)
C24 H24 0.9500
C25 C26 1.370(5)
C25 H25 0.9500
C26 C27 1.381(5)
C26 H26 0.9500
C27 C28 1.389(4)
C27 H27 0.9500
C28 C29 1.470(4)
C29 C30 1.386(4)
C30 C31 1.387(5)
C30 H30 0.9500
C31 C32 1.375(5)
C31 H31 0.9500
C32 C33 1.384(4)
C32 H32 0.9500
C33 C34 1.479(4)
C34 C35 1.381(4)
C35 C36 1.378(5)
C35 H35 0.9500
C36 C37 1.378(5)
C36 H36 0.9500
C37 C38 1.386(4)
C37 H37 0.9500
C38 H38 0.9500
P1 F5 1.543(3)
P1 F1 1.561(3)
P1 F2 1.578(3)
P1 F3 1.582(2)
P1 F4 1.589(2)
P1 F6 1.589(3)
P2 F9 1.584(3)
P2 F11 1.590(3)
P2 F7 1.597(3)
P2 F10 1.600(3)
P2 F12 1.606(3)
P2 F8 1.616(2)
P3 F13 1.548(3)
P3 F17 1.555(3)
P3 F15 1.560(3)
P3 F14 1.578(3)
P3 F16 1.583(3)
P3 F18 1.594(3)
N9 C39 1.132(5)
C39 C40 1.452(7)
C40 H40A 0.9800
C40 H40B 0.9800
C40 H40C 0.9800
N10 C41 1.127(5)
C41 C42 1.447(5)
C42 H42A 0.9800
C42 H42B 0.9800
C42 H42C 0.9800
